data_2101054
loop_
_publ_author_name
'Maslen, E. N.'
'Streltsov, V. A.'
'Streltsova, N. R.'
'Ishizawa, N.'
'Satow, Y.'

_publ_section_title
;
 Synchrotron X-ray study of the electron density in \a-Al~2~O~3~
;
_journal_issue 6
_journal_name_full 'Acta Crystallographica Section B'
_journal_page_first 973
_journal_page_last 980
_journal_paper_doi 10.1107/S0108768193006901
_journal_volume 49
_journal_year 1993
_chemical_formula_sum 'Al2 O3'
_chemical_formula_weight 101.96
_space_group_crystal_system trigonal
_space_group_IT_number 167
_space_group_name_Hall '-R 3 2"c'
_space_group_name_H-M_alt 'R -3 c :H'
_cell_angle_alpha 90.
_cell_angle_beta 90.
_cell_angle_gamma 120.
_cell_formula_units_Z 6
_cell_length_a 4.7540(5)
_cell_length_b 4.7540(5)
_cell_length_c 12.9820(6)
_cell_volume 254.09(6)
_diffrn_radiation_type electron
_diffrn_radiation_wavelength .90000(10)
_exptl_absorpt_coefficient_mu 2.3606
_exptl_crystal_density_diffrn 3.997
_exptl_crystal_F_000 300
_cod_data_source_file as0628.cif
_cod_depositor_comments
;
 Correcting the z coordinate of the 'O' atom by changing it from '.0' to
 '0.25' after consulting the original publication.

 Antanas Vaitkus,
 2017-11-17
;
_cod_original_sg_symbol_H-M 'R -3 c {hexagonal axes}'
_cod_database_code 2101054

loop_
_space_group_symop_id
_space_group_symop_operation_xyz
1 x,y,z
2 -y,x-y,z
3 -x+y,-x,z
4 y,x,-z+1/2
5 -x,-x+y,-z+1/2
6 x-y,-y,-z+1/2
7 -x,-y,-z
8 y,-x+y,-z
9 x-y,x,-z
10 -y,-x,z+1/2
11 x,x-y,z+1/2
12 -x+y,y,z+1/2
13 x+2/3,y+1/3,z+1/3
14 -y+2/3,x-y+1/3,z+1/3
15 -x+y+2/3,-x+1/3,z+1/3
16 y+2/3,x+1/3,-z+5/6
17 -x+2/3,-x+y+1/3,-z+5/6
18 x-y+2/3,-y+1/3,-z+5/6
19 -x+2/3,-y+1/3,-z+1/3
20 y+2/3,-x+y+1/3,-z+1/3
21 x-y+2/3,x+1/3,-z+1/3
22 -y+2/3,-x+1/3,z+5/6
23 x+2/3,x-y+1/3,z+5/6
24 -x+y+2/3,y+1/3,z+5/6
25 x+1/3,y+2/3,z+2/3
26 -y+1/3,x-y+2/3,z+2/3
27 -x+y+1/3,-x+2/3,z+2/3
28 y+1/3,x+2/3,-z+1/6
29 -x+1/3,-x+y+2/3,-z+1/6
30 x-y+1/3,-y+2/3,-z+1/6
31 -x+1/3,-y+2/3,-z+2/3
32 y+1/3,-x+y+2/3,-z+2/3
33 x-y+1/3,x+2/3,-z+2/3
34 -y+1/3,-x+2/3,z+1/6
35 x+1/3,x-y+2/3,z+1/6
36 -x+y+1/3,y+2/3,z+1/6

loop_
_atom_site_label
_atom_site_fract_x
_atom_site_fract_y
_atom_site_fract_z
Al .0 .0 .35221(2)
O .69376(9) .0 0.25

loop_
_geom_bond_atom_site_label_1
_geom_bond_atom_site_label_2
_geom_bond_distance
O O 2.5215(10)
Al O 1.9700(2)
Al Al 2.6544(7)
Al Al 2.7882(2)
Al Al 3.2144(4)

loop_
_cod_related_entry_id
_cod_related_entry_database
_cod_related_entry_code
1 ChemSpider 8164808
